data_1546038
loop_
_publ_author_name
'Okugawa, Yuto'
'Hirano, Koji'
'Miura, Masahiro'

_publ_section_title
;
 Br\/onsted Base Mediated Stereoselective Diphosphination of Terminal
 Alkynes with Diphosphanes
;
_journal_name_full 'Organic Letters'
_journal_paper_doi 10.1021/acs.orglett.7b01209
_journal_year 2017
_chemical_formula_moiety 'C32 H38 P2 S2'
_chemical_formula_sum 'C32 H38 P2 S2'
_chemical_formula_weight 548.72
_space_group_crystal_system triclinic
_space_group_IT_number 2
_space_group_name_Hall '-P 1'
_space_group_name_H-M_alt 'P -1'
_symmetry_space_group_name_Hall '-P 1'
_symmetry_space_group_name_H-M 'P -1'
_atom_sites_solution_hydrogens geom
_atom_sites_solution_primary direct
_atom_sites_solution_secondary difmap
_cell_angle_alpha 73.63(5)
_cell_angle_beta 73.24(5)
_cell_angle_gamma 67.98(4)
_cell_formula_units_Z 2
_cell_length_a 9.9187(10)
_cell_length_b 11.151(11)
_cell_length_c 15.866(15)
_cell_measurement_reflns_used 3884
_cell_measurement_temperature 173
_cell_measurement_theta_max 27.50
_cell_measurement_theta_min 3.00
_cell_volume 1528(2)
_computing_cell_refinement 'CrystalClear-SM Expert 2.0 r15'
_computing_data_collection 'CrystalClear-SM Expert 2.0 r15 (Rigaku, 2011)'
_computing_data_reduction 'CrystalClear-SM Expert 2.0 r15'
_computing_molecular_graphics 'CrystalStructure 4.2.1'
_computing_publication_material 'CrystalStructure 4.2.1 (Rigaku, 2016)'
_computing_structure_refinement 'SHELXL Version 2014/7 (Sheldrick, 2008)'
_computing_structure_solution 'SHELXS (Sheldrick, 2008)'
_diffrn_ambient_temperature 173
_diffrn_detector_area_resol_mean 13.653
_diffrn_measured_fraction_theta_full 0.993
_diffrn_measured_fraction_theta_max 0.966
_diffrn_measurement_device_type 'Rigaku XtaLAB mini'
_diffrn_measurement_method \w
_diffrn_radiation_type 'Mo K\a'
_diffrn_radiation_wavelength 0.71075
_diffrn_reflns_av_R_equivalents 0.0199
_diffrn_reflns_Laue_measured_fraction_full 0.993
_diffrn_reflns_Laue_measured_fraction_max 0.966
_diffrn_reflns_limit_h_max 12
_diffrn_reflns_limit_h_min -12
_diffrn_reflns_limit_k_max 14
_diffrn_reflns_limit_k_min -12
_diffrn_reflns_limit_l_max 17
_diffrn_reflns_limit_l_min -20
_diffrn_reflns_number 8974
_diffrn_reflns_point_group_measured_fraction_full 0.993
_diffrn_reflns_point_group_measured_fraction_max 0.966
_diffrn_reflns_theta_full 25.242
_diffrn_reflns_theta_max 27.453
_diffrn_reflns_theta_min 3.236
_diffrn_standards_number 0
_exptl_absorpt_coefficient_mu 0.298
_exptl_absorpt_correction_T_max 0.945
_exptl_absorpt_correction_T_min 0.875
_exptl_absorpt_correction_type numerical
_exptl_absorpt_process_details 'NUMABS (Rigaku, 1999)'
_exptl_crystal_colour colorless
_exptl_crystal_density_diffrn 1.193
_exptl_crystal_density_method 'not measured'
_exptl_crystal_description prism
_exptl_crystal_F_000 584.00
_exptl_crystal_size_max 0.640
_exptl_crystal_size_mid 0.430
_exptl_crystal_size_min 0.190
_refine_diff_density_max 0.32
_refine_diff_density_min -0.41
_refine_ls_extinction_method none
_refine_ls_goodness_of_fit_ref 1.113
_refine_ls_hydrogen_treatment constr
_refine_ls_number_parameters 325
_refine_ls_number_reflns 6762
_refine_ls_number_restraints 0
_refine_ls_R_factor_all 0.0511
_refine_ls_R_factor_gt 0.0420
_refine_ls_shift/su_max 0.000
_refine_ls_structure_factor_coef Fsqd
_refine_ls_weighting_details 'w = 1/[\s^2^(Fo^2^)+(0.0356P)^2^+0.3728P] where P=(Fo^2^+2Fc^2^)/3'
_refine_ls_weighting_scheme calc
_refine_ls_wR_factor_gt 0.0944
_refine_ls_wR_factor_ref 0.1026
_reflns_Friedel_coverage 0.000
_reflns_number_gt 5874
_reflns_number_total 6762
_reflns_threshold_expression F^2^>2.0\s(F^2^)
_cod_data_source_file ol7b01209_si_002.cif
_cod_data_source_block 750-1
_cod_database_code 1546038

loop_
_space_group_symop_id
_space_group_symop_operation_xyz
1 +X,+Y,+Z
2 -X,-Y,-Z

loop_
_atom_site_label
_atom_site_type_symbol
_atom_site_fract_x
_atom_site_fract_y
_atom_site_fract_z
_atom_site_U_iso_or_equiv
_atom_site_adp_type
_atom_site_occupancy
_atom_site_site_symmetry_order
_atom_site_calc_flag
_atom_site_refinement_flags_posn
_atom_site_refinement_flags_adp
S2 S 0.76434(5) 0.23051(5) 0.34713(3) 0.03076(12) Uani 1 1 d . .
S3 S 0.96955(6) -0.25799(5) 0.15370(3) 0.03577(14) Uani 1 1 d . .
P1 P 0.91464(5) -0.21335(4) 0.27262(3) 0.02254(11) Uani 1 1 d . .
P37 P 0.93290(5) 0.19538(4) 0.24354(3) 0.02035(11) Uani 1 1 d . .
C5 C 0.88435(18) 0.30778(16) 0.13829(11) 0.0222(3) Uani 1 1 d . .
H5 H 0.9731 0.2890 0.0883 0.027 Uiso 1 1 calc R U
C6 C 0.98691(18) 0.02503(16) 0.22378(11) 0.0210(3) Uani 1 1 d . .
C7 C 1.12739(18) -0.02606(16) 0.15670(11) 0.0225(4) Uani 1 1 d . .
C8 C 1.09919(18) 0.21605(17) 0.26133(11) 0.0225(3) Uani 1 1 d . .
H8 H 1.0644 0.3047 0.2776 0.027 Uiso 1 1 calc R U
C9 C 0.73000(19) -0.22374(16) 0.33479(11) 0.0233(4) Uani 1 1 d . .
C10 C 0.89890(19) -0.04662(17) 0.27535(11) 0.0235(4) Uani 1 1 d . .
H10 H 0.8188 -0.0050 0.3184 0.028 Uiso 1 1 calc R U
C11 C 1.1375(2) 0.02247(18) 0.06390(12) 0.0276(4) Uani 1 1 d . .
H11 H 1.0535 0.0854 0.0417 0.033 Uiso 1 1 calc R U
C12 C 0.8420(2) 0.45250(17) 0.14770(13) 0.0292(4) Uani 1 1 d . .
H12A H 0.7623 0.4689 0.2016 0.035 Uiso 1 1 calc R U
H12B H 0.9294 0.4672 0.1559 0.035 Uiso 1 1 calc R U
C13 C 1.1544(2) 0.11515(18) 0.34406(12) 0.0284(4) Uani 1 1 d . .
H13A H 1.0703 0.1192 0.3964 0.034 Uiso 1 1 calc R U
H13B H 1.1924 0.0249 0.3315 0.034 Uiso 1 1 calc R U
C14 C 1.3555(2) 0.2449(2) 0.20355(13) 0.0309(4) Uani 1 1 d . .
H14A H 1.4401 0.2407 0.1516 0.037 Uiso 1 1 calc R U
H14B H 1.3180 0.3351 0.2162 0.037 Uiso 1 1 calc R U
C15 C 0.75493(19) 0.28460(18) 0.11592(12) 0.0279(4) Uani 1 1 d . .
H15A H 0.7875 0.1938 0.1052 0.033 Uiso 1 1 calc R U
H15B H 0.6700 0.2935 0.1678 0.033 Uiso 1 1 calc R U
C16 C 1.0440(2) -0.31994(17) 0.34704(13) 0.0283(4) Uani 1 1 d . .
C17 C 1.2787(2) 0.1450(2) 0.36635(13) 0.0344(4) Uani 1 1 d . .
H17A H 1.2379 0.2320 0.3842 0.041 Uiso 1 1 calc R U
H17B H 1.3148 0.0775 0.4178 0.041 Uiso 1 1 calc R U
C18 C 1.23067(19) 0.21780(18) 0.17907(12) 0.0266(4) Uani 1 1 d . .
H18A H 1.2706 0.1318 0.1599 0.032 Uiso 1 1 calc R U
H18B H 1.1946 0.2872 0.1284 0.032 Uiso 1 1 calc R U
C19 C 0.6537(2) -0.16735(18) 0.41134(12) 0.0275(4) Uani 1 1 d . .
H19 H 0.6963 -0.1198 0.4315 0.033 Uiso 1 1 calc R U
C20 C 0.5152(2) -0.18116(19) 0.45782(13) 0.0336(4) Uani 1 1 d . .
H20 H 0.4649 -0.1439 0.5098 0.040 Uiso 1 1 calc R U
C21 C 0.6592(2) 0.5260(2) 0.04420(14) 0.0370(5) Uani 1 1 d . .
H21A H 0.5717 0.5433 0.0940 0.044 Uiso 1 1 calc R U
H21B H 0.6313 0.5874 -0.0113 0.044 Uiso 1 1 calc R U
C22 C 1.2531(2) -0.12042(17) 0.18760(13) 0.0293(4) Uani 1 1 d . .
H22 H 1.2469 -0.1552 0.2501 0.035 Uiso 1 1 calc R U
C23 C 0.7045(2) 0.3836(2) 0.03251(13) 0.0341(4) Uani 1 1 d . .
H23A H 0.7865 0.3690 -0.0205 0.041 Uiso 1 1 calc R U
H23B H 0.6192 0.3686 0.0216 0.041 Uiso 1 1 calc R U
C24 C 1.3973(2) -0.1140(2) 0.03580(15) 0.0413(5) Uani 1 1 d . .
H24 H 1.4886 -0.1421 -0.0051 0.050 Uiso 1 1 calc R U
C25 C 0.7883(2) 0.55025(19) 0.06456(14) 0.0346(4) Uani 1 1 d . .
H25A H 0.7556 0.6414 0.0747 0.042 Uiso 1 1 calc R U
H25B H 0.8720 0.5415 0.0120 0.042 Uiso 1 1 calc R U
C26 C 1.3876(2) -0.1637(2) 0.12729(14) 0.0372(5) Uani 1 1 d . .
H26 H 1.4719 -0.2270 0.1490 0.045 Uiso 1 1 calc R U
C27 C 0.6643(2) -0.2920(2) 0.30573(13) 0.0338(4) Uani 1 1 d . .
H27 H 0.7142 -0.3303 0.2541 0.041 Uiso 1 1 calc R U
C28 C 0.5248(2) -0.3041(2) 0.35265(15) 0.0438(5) Uani 1 1 d . .
H28 H 0.4808 -0.3504 0.3324 0.053 Uiso 1 1 calc R U
C29 C 1.1665(2) -0.4244(2) 0.31751(17) 0.0442(5) Uani 1 1 d . .
H29 H 1.1826 -0.4407 0.2592 0.053 Uiso 1 1 calc R U
C30 C 1.4099(2) 0.1457(2) 0.28549(14) 0.0377(5) Uani 1 1 d . .
H30A H 1.4852 0.1697 0.3009 0.045 Uiso 1 1 calc R U
H30B H 1.4573 0.0564 0.2711 0.045 Uiso 1 1 calc R U
C31 C 0.4510(2) -0.2491(2) 0.42825(14) 0.0381(5) Uani 1 1 d . .
H31 H 0.3568 -0.2578 0.4597 0.046 Uiso 1 1 calc R U
C32 C 1.2723(2) -0.0225(2) 0.00421(14) 0.0377(5) Uani 1 1 d . .
H32 H 1.2785 0.0098 -0.0585 0.045 Uiso 1 1 calc R U
C33 C 1.0238(2) -0.2973(2) 0.43306(14) 0.0434(5) Uani 1 1 d . .
H33 H 0.9423 -0.2259 0.4533 0.052 Uiso 1 1 calc R U
C34 C 1.1219(3) -0.3785(3) 0.48938(16) 0.0529(6) Uani 1 1 d . .
H34 H 1.1065 -0.3630 0.5478 0.064 Uiso 1 1 calc R U
C35 C 1.2650(3) -0.5047(2) 0.3745(2) 0.0566(7) Uani 1 1 d . .
H35 H 1.3482 -0.5751 0.3544 0.068 Uiso 1 1 calc R U
C36 C 1.2418(3) -0.4819(2) 0.45956(19) 0.0540(7) Uani 1 1 d . .
H36 H 1.3085 -0.5374 0.4979 0.065 Uiso 1 1 calc R U

loop_
_atom_site_aniso_label
_atom_site_aniso_U_11
_atom_site_aniso_U_22
_atom_site_aniso_U_33
_atom_site_aniso_U_23
_atom_site_aniso_U_13
_atom_site_aniso_U_12
S2 0.0297(2) 0.0353(3) 0.0283(3) -0.01215(19) 0.00561(19) -0.0157(2)
S3 0.0460(3) 0.0414(3) 0.0257(3) -0.0140(2) 0.0046(2) -0.0239(2)
P1 0.0254(2) 0.0217(2) 0.0220(2) -0.00477(17) -0.00070(18) -0.01202(18)
P37 0.0205(2) 0.0210(2) 0.0213(2) -0.00402(16) -0.00206(17) -0.01027(17)
C5 0.0200(8) 0.0217(8) 0.0262(9) -0.0035(6) -0.0051(7) -0.0087(7)
C6 0.0220(8) 0.0213(8) 0.0217(9) -0.0041(6) -0.0054(6) -0.0085(7)
C7 0.0230(8) 0.0210(8) 0.0260(9) -0.0083(7) 0.0005(7) -0.0111(7)
C8 0.0241(8) 0.0241(9) 0.0227(9) -0.0028(7) -0.0062(7) -0.0117(7)
C9 0.0263(9) 0.0212(8) 0.0228(9) -0.0002(6) -0.0042(7) -0.0118(7)
C10 0.0251(8) 0.0242(9) 0.0219(9) -0.0046(7) -0.0022(7) -0.0106(7)
C11 0.0319(9) 0.0287(10) 0.0254(9) -0.0075(7) -0.0027(7) -0.0139(8)
C12 0.0304(9) 0.0224(9) 0.0378(11) -0.0047(7) -0.0106(8) -0.0099(8)
C13 0.0340(10) 0.0311(10) 0.0230(9) -0.0017(7) -0.0098(8) -0.0132(8)
C14 0.0270(9) 0.0385(11) 0.0345(11) -0.0085(8) -0.0066(8) -0.0173(8)
C15 0.0240(8) 0.0295(10) 0.0346(10) -0.0073(7) -0.0090(7) -0.0105(7)
C16 0.0283(9) 0.0239(9) 0.0350(10) -0.0012(7) -0.0056(8) -0.0150(8)
C17 0.0383(11) 0.0394(11) 0.0305(11) -0.0058(8) -0.0155(8) -0.0124(9)
C18 0.0253(9) 0.0332(10) 0.0248(9) -0.0020(7) -0.0054(7) -0.0159(8)
C19 0.0307(9) 0.0277(9) 0.0251(9) -0.0041(7) -0.0024(7) -0.0137(8)
C20 0.0300(10) 0.0346(11) 0.0301(11) -0.0036(8) 0.0022(8) -0.0117(8)
C21 0.0247(9) 0.0365(11) 0.0422(12) 0.0033(9) -0.0111(8) -0.0063(8)
C22 0.0299(9) 0.0247(9) 0.0332(10) -0.0069(7) -0.0045(8) -0.0094(8)
C23 0.0255(9) 0.0459(12) 0.0331(11) -0.0071(9) -0.0107(8) -0.0109(9)
C24 0.0311(10) 0.0428(12) 0.0484(13) -0.0238(10) 0.0110(9) -0.0136(9)
C25 0.0290(10) 0.0268(10) 0.0441(12) 0.0045(8) -0.0120(9) -0.0095(8)
C26 0.0236(9) 0.0362(11) 0.0482(13) -0.0172(9) -0.0013(8) -0.0037(8)
C27 0.0375(10) 0.0411(11) 0.0306(11) -0.0100(8) -0.0034(8) -0.0219(9)
C28 0.0429(12) 0.0619(15) 0.0427(13) -0.0100(10) -0.0075(10) -0.0355(11)
C29 0.0448(12) 0.0297(11) 0.0616(15) -0.0143(10) -0.0193(11) -0.0058(9)
C30 0.0291(10) 0.0489(13) 0.0420(12) -0.0112(9) -0.0146(9) -0.0131(9)
C31 0.0266(9) 0.0460(12) 0.0406(12) 0.0015(9) -0.0050(8) -0.0190(9)
C32 0.0453(12) 0.0417(12) 0.0292(11) -0.0139(8) 0.0069(9) -0.0231(10)
C33 0.0354(11) 0.0568(14) 0.0363(12) -0.0085(10) -0.0118(9) -0.0099(10)
C34 0.0495(14) 0.0693(17) 0.0422(14) 0.0033(11) -0.0210(11) -0.0231(13)
C35 0.0495(14) 0.0258(12) 0.098(2) -0.0118(12) -0.0322(14) -0.0031(10)
C36 0.0574(15) 0.0341(12) 0.0803(19) 0.0134(11) -0.0418(14) -0.0225(11)

loop_
_atom_type_symbol
_atom_type_description
_atom_type_scat_dispersion_real
_atom_type_scat_dispersion_imag
_atom_type_scat_source
C C 0.0033 0.0016
;
International Tables for Crystallography
(Vol. C, Tables 4.2.6.8 and 6.1.1.4)
;
H H 0.0000 0.0000
;
International Tables for Crystallography
(Vol. C, Table 6.1.1.4)
;
P P 0.1023 0.0942
;
International Tables for Crystallography
(Vol. C, Tables 4.2.6.8 and 6.1.1.4)
;
S S 0.1246 0.1234
;
International Tables for Crystallography
(Vol. C, Tables 4.2.6.8 and 6.1.1.4)
;

loop_
_geom_angle_atom_site_label_1
_geom_angle_atom_site_label_2
_geom_angle_atom_site_label_3
_geom_angle
C10 P1 C9 102.21(9)
C10 P1 C16 104.31(10)
C9 P1 C16 105.65(9)
C10 P1 S3 116.45(8)
C9 P1 S3 112.97(8)
C16 P1 S3 113.97(9)
C5 P37 C8 108.43(9)
C5 P37 C6 106.03(10)
C8 P37 C6 107.65(9)
C5 P37 S2 111.28(8)
C8 P37 S2 111.04(7)
C6 P37 S2 112.18(8)
C12 C5 C15 110.79(14)
C12 C5 P37 109.63(13)
C15 C5 P37 110.27(13)
C12 C5 H5 108.7
C15 C5 H5 108.7
P37 C5 H5 108.7
C10 C6 C7 124.64(16)
C10 C6 P37 115.83(14)
C7 C6 P37 119.44(12)
C11 C7 C22 118.91(17)
C11 C7 C6 121.49(16)
C22 C7 C6 119.55(16)
C13 C8 C18 110.80(15)
C13 C8 P37 110.96(13)
C18 C8 P37 117.03(13)
C13 C8 H8 105.7
C18 C8 H8 105.7
P37 C8 H8 105.7
C27 C9 C19 118.89(17)
C27 C9 P1 118.72(14)
C19 C9 P1 122.38(14)
C6 C10 P1 127.91(15)
C6 C10 H10 116.0
P1 C10 H10 116.0
C32 C11 C7 119.72(19)
C32 C11 H11 120.1
C7 C11 H11 120.1
C25 C12 C5 111.53(16)
C25 C12 H12A 109.3
C5 C12 H12A 109.3
C25 C12 H12B 109.3
C5 C12 H12B 109.3
H12A C12 H12B 108.0
C17 C13 C8 110.71(16)
C17 C13 H13A 109.5
C8 C13 H13A 109.5
C17 C13 H13B 109.5
C8 C13 H13B 109.5
H13A C13 H13B 108.1
C30 C14 C18 112.29(17)
C30 C14 H14A 109.1
C18 C14 H14A 109.1
C30 C14 H14B 109.1
C18 C14 H14B 109.1
H14A C14 H14B 107.9
C23 C15 C5 111.41(16)
C23 C15 H15A 109.3
C5 C15 H15A 109.3
C23 C15 H15B 109.3
C5 C15 H15B 109.3
H15A C15 H15B 108.0
C33 C16 C29 118.92(19)
C33 C16 P1 120.95(16)
C29 C16 P1 120.12(16)
C30 C17 C13 111.62(16)
C30 C17 H17A 109.3
C13 C17 H17A 109.3
C30 C17 H17B 109.3
C13 C17 H17B 109.3
H17A C17 H17B 108.0
C14 C18 C8 110.40(15)
C14 C18 H18A 109.6
C8 C18 H18A 109.6
C14 C18 H18B 109.6
C8 C18 H18B 109.6
H18A C18 H18B 108.1
C20 C19 C9 120.20(18)
C20 C19 H19 119.9
C9 C19 H19 119.9
C31 C20 C19 120.37(19)
C31 C20 H20 119.8
C19 C20 H20 119.8
C23 C21 C25 110.29(16)
C23 C21 H21A 109.6
C25 C21 H21A 109.6
C23 C21 H21B 109.6
C25 C21 H21B 109.6
H21A C21 H21B 108.1
C26 C22 C7 120.83(19)
C26 C22 H22 119.6
C7 C22 H22 119.6
C21 C23 C15 111.42(17)
C21 C23 H23A 109.3
C15 C23 H23A 109.3
C21 C23 H23B 109.3
C15 C23 H23B 109.3
H23A C23 H23B 108.0
C26 C24 C32 119.71(18)
C26 C24 H24 120.1
C32 C24 H24 120.1
C21 C25 C12 111.90(16)
C21 C25 H25A 109.2
C12 C25 H25A 109.2
C21 C25 H25B 109.2
C12 C25 H25B 109.2
H25A C25 H25B 107.9
C24 C26 C22 119.9(2)
C24 C26 H26 120.0
C22 C26 H26 120.0
C9 C27 C28 120.24(19)
C9 C27 H27 119.9
C28 C27 H27 119.9
C31 C28 C27 120.48(19)
C31 C28 H28 119.8
C27 C28 H28 119.8
C16 C29 C35 119.8(2)
C16 C29 H29 120.1
C35 C29 H29 120.1
C14 C30 C17 110.31(16)
C14 C30 H30A 109.6
C17 C30 H30A 109.6
C14 C30 H30B 109.6
C17 C30 H30B 109.6
H30A C30 H30B 108.1
C28 C31 C20 119.81(18)
C28 C31 H31 120.1
C20 C31 H31 120.1
C24 C32 C11 120.9(2)
C24 C32 H32 119.6
C11 C32 H32 119.6
C34 C33 C16 120.8(2)
C34 C33 H33 119.6
C16 C33 H33 119.6
C36 C34 C33 119.7(2)
C36 C34 H34 120.2
C33 C34 H34 120.2
C36 C35 C29 120.4(2)
C36 C35 H35 119.8
C29 C35 H35 119.8
C35 C36 C34 120.5(2)
C35 C36 H36 119.8
C34 C36 H36 119.8

loop_
_geom_bond_atom_site_label_1
_geom_bond_atom_site_label_2
_geom_bond_distance
S2 P37 1.9842(17)
S3 P1 1.9590(19)
P1 C10 1.818(3)
P1 C9 1.8421(19)
P1 C16 1.842(2)
P37 C5 1.850(2)
P37 C8 1.8556(17)
P37 C6 1.863(3)
C5 C12 1.547(3)
C5 C15 1.550(2)
C5 H5 1.0000
C6 C10 1.346(2)
C6 C7 1.513(2)
C7 C11 1.406(3)
C7 C22 1.407(3)
C8 C13 1.552(3)
C8 C18 1.558(3)
C8 H8 1.0000
C9 C27 1.400(3)
C9 C19 1.409(3)
C10 H10 0.9500
C11 C32 1.403(3)
C11 H11 0.9500
C12 C25 1.540(3)
C12 H12A 0.9900
C12 H12B 0.9900
C13 C17 1.543(3)
C13 H13A 0.9900
C13 H13B 0.9900
C14 C30 1.534(3)
C14 C18 1.549(2)
C14 H14A 0.9900
C14 H14B 0.9900
C15 C23 1.538(3)
C15 H15A 0.9900
C15 H15B 0.9900
C16 C33 1.401(3)
C16 C29 1.403(3)
C17 C30 1.543(3)
C17 H17A 0.9900
C17 H17B 0.9900
C18 H18A 0.9900
C18 H18B 0.9900
C19 C20 1.402(3)
C19 H19 0.9500
C20 C31 1.390(3)
C20 H20 0.9500
C21 C23 1.530(3)
C21 C25 1.537(3)
C21 H21A 0.9900
C21 H21B 0.9900
C22 C26 1.403(3)
C22 H22 0.9500
C23 H23A 0.9900
C23 H23B 0.9900
C24 C26 1.389(3)
C24 C32 1.398(3)
C24 H24 0.9500
C25 H25A 0.9900
C25 H25B 0.9900
C26 H26 0.9500
C27 C28 1.406(3)
C27 H27 0.9500
C28 C31 1.387(3)
C28 H28 0.9500
C29 C35 1.404(3)
C29 H29 0.9500
C30 H30A 0.9900
C30 H30B 0.9900
C31 H31 0.9500
C32 H32 0.9500
C33 C34 1.397(3)
C33 H33 0.9500
C34 C36 1.386(4)
C34 H34 0.9500
C35 C36 1.382(4)
C35 H35 0.9500
C36 H36 0.9500

loop_
_geom_torsion_atom_site_label_1
_geom_torsion_atom_site_label_2
_geom_torsion_atom_site_label_3
_geom_torsion_atom_site_label_4
_geom_torsion
C8 P37 C5 C12 -63.06(14)
C6 P37 C5 C12 -178.41(11)
S2 P37 C5 C12 59.35(13)
C8 P37 C5 C15 174.71(12)
C6 P37 C5 C15 59.35(14)
S2 P37 C5 C15 -62.88(13)
C5 P37 C6 C10 -115.93(15)
C8 P37 C6 C10 128.19(14)
S2 P37 C6 C10 5.73(15)
C5 P37 C6 C7 67.44(15)
C8 P37 C6 C7 -48.44(15)
S2 P37 C6 C7 -170.90(11)
C10 C6 C7 C11 113.0(2)
P37 C6 C7 C11 -70.7(2)
C10 C6 C7 C22 -69.6(2)
P37 C6 C7 C22 106.73(17)
C5 P37 C8 C13 -174.80(12)
C6 P37 C8 C13 -60.51(15)
S2 P37 C8 C13 62.65(15)
C5 P37 C8 C18 -46.31(16)
C6 P37 C8 C18 67.99(15)
S2 P37 C8 C18 -168.86(11)
C10 P1 C9 C27 142.15(15)
C16 P1 C9 C27 -109.00(17)
S3 P1 C9 C27 16.23(16)
C10 P1 C9 C19 -38.92(16)
C16 P1 C9 C19 69.93(17)
S3 P1 C9 C19 -164.84(13)
C7 C6 C10 P1 -5.3(3)
P37 C6 C10 P1 178.24(10)
C9 P1 C10 C6 -163.48(16)
C16 P1 C10 C6 86.65(18)
S3 P1 C10 C6 -39.87(19)
C22 C7 C11 C32 -0.8(3)
C6 C7 C11 C32 176.66(16)
C15 C5 C12 C25 -53.4(2)
P37 C5 C12 C25 -175.31(12)
C18 C8 C13 C17 56.0(2)
P37 C8 C13 C17 -172.20(12)
C12 C5 C15 C23 54.3(2)
P37 C5 C15 C23 175.82(12)
C10 P1 C16 C33 49.24(18)
C9 P1 C16 C33 -58.10(18)
S3 P1 C16 C33 177.29(14)
C10 P1 C16 C29 -129.74(17)
C9 P1 C16 C29 122.92(17)
S3 P1 C16 C29 -1.69(18)
C8 C13 C17 C30 -56.8(2)
C30 C14 C18 C8 55.7(2)
C13 C8 C18 C14 -55.2(2)
P37 C8 C18 C14 176.28(12)
C27 C9 C19 C20 0.7(3)
P1 C9 C19 C20 -178.21(14)
C9 C19 C20 C31 -0.8(3)
C11 C7 C22 C26 1.3(3)
C6 C7 C22 C26 -176.14(16)
C25 C21 C23 C15 57.0(2)
C5 C15 C23 C21 -56.6(2)
C23 C21 C25 C12 -56.3(2)
C5 C12 C25 C21 55.0(2)
C32 C24 C26 C22 -0.9(3)
C7 C22 C26 C24 -0.5(3)
C19 C9 C27 C28 -0.2(3)
P1 C9 C27 C28 178.74(16)
C9 C27 C28 C31 -0.2(3)
C33 C16 C29 C35 0.6(3)
P1 C16 C29 C35 179.63(17)
C18 C14 C30 C17 -56.0(2)
C13 C17 C30 C14 56.3(2)
C27 C28 C31 C20 0.1(3)
C19 C20 C31 C28 0.4(3)
C26 C24 C32 C11 1.5(3)
C7 C11 C32 C24 -0.7(3)
C29 C16 C33 C34 -1.2(3)
P1 C16 C33 C34 179.85(18)
C16 C33 C34 C36 0.7(4)
C16 C29 C35 C36 0.3(3)
C29 C35 C36 C34 -0.7(4)
C33 C34 C36 C35 0.2(4)
